data_4516919
loop_
_publ_author_name
'Hallinger, Madeline R.'
'Gerhard, Alison C.'
'Ritz, Mikhaila D.'
'Sacks, Joshua S.'
'Poutsma, John C.'
'Pike, Robert D.'
'Wojtas, Lukasz'
'Bebout, Deborah C.'

_publ_section_title
;
 Metal Substitution and Solvomorphism in Alkylthiolate-Bridged
 Zn<sub>3</sub> and HgZn<sub>2</sub> Metal Clusters.
;
_journal_issue 10
_journal_name_full 'ACS omega'
_journal_page_first 6391
_journal_page_last 6404
_journal_paper_doi 10.1021/acsomega.7b01087
_journal_volume 2
_journal_year 2017
_chemical_formula_moiety 'C32 H44 Hg N8 S4 Zn2, 2(Cl O4), 3(C2 H3 N), 0.75(C7 H8)'
_chemical_formula_sum 'C43.25 H59 Cl2 Hg N11 O8 S4 Zn2'
_chemical_formula_weight 1391.48
_chemical_name_systematic
;
(racemic-\D\D,\L\L)-tetrakis(bis(bis((2-pyridylmethylamino)ethanethiolato-
N,N',\m~2~-S)zinc(ii))mercury(ii) diperchlorate acetonitrile toluene solvate 
;
_space_group_crystal_system monoclinic
_space_group_IT_number 15
_space_group_name_Hall '-C 2yc'
_space_group_name_H-M_alt 'C 1 2/c 1'
_atom_sites_solution_hydrogens mixed
_audit_creation_method SHELXL-2014/5
_cell_angle_alpha 90
_cell_angle_beta 102.1750(10)
_cell_angle_gamma 90
_cell_formula_units_Z 8
_cell_length_a 34.6454(15)
_cell_length_b 14.5668(7)
_cell_length_c 22.3937(10)
_cell_measurement_reflns_used 9882
_cell_measurement_temperature 100(2)
_cell_measurement_theta_max 26.40
_cell_measurement_theta_min 2.30
_cell_volume 11047.3(9)
_computing_cell_refinement 'SAINTPLUS (Bruker AXS, 2004)'
_computing_data_collection 'APEX3 (Bruker AXS, 2015)'
_computing_data_reduction SAINTPLUS
_computing_molecular_graphics 'SHELXLE (Hubschle, 2011)'
_computing_publication_material 'Mercury 3.7 (CCDC, 2016)'
_computing_structure_refinement 'SHELXL-2014/5 (Sheldrick, 2014)'
_computing_structure_solution 'SHELXS97 (Sheldrick, 1997)'
_diffrn_ambient_temperature 100(2)
_diffrn_measured_fraction_theta_full 1.000
_diffrn_measured_fraction_theta_max 0.999
_diffrn_measurement_device_type 'Bruker SMART APEX II CCD'
_diffrn_measurement_method '\w and \y'
_diffrn_radiation_monochromator graphite
_diffrn_radiation_source 'fine-focus sealed tube'
_diffrn_radiation_type MoK\a
_diffrn_radiation_wavelength 0.71073
_diffrn_reflns_av_R_equivalents 0.0281
_diffrn_reflns_av_unetI/netI 0.0255
_diffrn_reflns_Laue_measured_fraction_full 1.000
_diffrn_reflns_Laue_measured_fraction_max 0.999
_diffrn_reflns_limit_h_max 43
_diffrn_reflns_limit_h_min -43
_diffrn_reflns_limit_k_max 18
_diffrn_reflns_limit_k_min -18
_diffrn_reflns_limit_l_max 27
_diffrn_reflns_limit_l_min -27
_diffrn_reflns_number 42970
_diffrn_reflns_point_group_measured_fraction_full 1.000
_diffrn_reflns_point_group_measured_fraction_max 0.999
_diffrn_reflns_theta_full 25.242
_diffrn_reflns_theta_max 26.373
_diffrn_reflns_theta_min 1.716
_exptl_absorpt_coefficient_mu 3.940
_exptl_absorpt_correction_T_max 0.7222
_exptl_absorpt_correction_T_min 0.2255
_exptl_absorpt_correction_type numerical
_exptl_absorpt_process_details 'SADABS (Sheldrick, 2004)'
_exptl_crystal_colour colourless
_exptl_crystal_density_diffrn 1.673
_exptl_crystal_description Needle
_exptl_crystal_F_000 5580
_exptl_crystal_size_max 0.535
_exptl_crystal_size_mid 0.247
_exptl_crystal_size_min 0.221
_refine_diff_density_max 1.481
_refine_diff_density_min -1.454
_refine_diff_density_rms 0.091
_refine_ls_extinction_method none
_refine_ls_goodness_of_fit_ref 1.039
_refine_ls_hydrogen_treatment constr
_refine_ls_matrix_type full
_refine_ls_number_parameters 754
_refine_ls_number_reflns 11297
_refine_ls_number_restraints 496
_refine_ls_restrained_S_all 1.029
_refine_ls_R_factor_all 0.0366
_refine_ls_R_factor_gt 0.0285
_refine_ls_shift/su_max 0.004
_refine_ls_shift/su_mean 0.000
_refine_ls_structure_factor_coef Fsqd
_refine_ls_weighting_details 'w=1/[\s^2^(Fo^2^)+(0.0256P)^2^+50.9822P] where P=(Fo^2^+2Fc^2^)/3'
_refine_ls_weighting_scheme calc
_refine_ls_wR_factor_gt 0.0658
_refine_ls_wR_factor_ref 0.0697
_reflns_Friedel_coverage 0.000
_reflns_number_gt 9746
_reflns_number_total 11297
_reflns_threshold_expression 'I > 2\s(I)'
_cod_data_source_file ao7b01087_si_002.cif
_cod_data_source_block mo_dcb142_0m_a
_cod_original_sg_symbol_H-M 'C 2/c'
_cod_database_code 4516919
_shelx_space_group_comment
;
The symmetry employed for this shelxl refinement is uniquely defined
by the following loop, which should always be used as a source of
symmetry information in preference to the above space-group names.
They are only intended as comments.
;
_shelx_estimated_absorpt_t_min 0.227
_shelx_estimated_absorpt_t_max 0.476
_shelxl_version_number 2014/5

loop_
_space_group_symop_operation_xyz
'x, y, z'
'-x, y, -z+1/2'
'x+1/2, y+1/2, z'
'-x+1/2, y+1/2, -z+1/2'
'-x, -y, -z'
'x, -y, z-1/2'
'-x+1/2, -y+1/2, -z'
'x+1/2, -y+1/2, z-1/2'

loop_
_atom_site_label
_atom_site_type_symbol
_atom_site_fract_x
_atom_site_fract_y
_atom_site_fract_z
_atom_site_U_iso_or_equiv
_atom_site_adp_type
_atom_site_occupancy
_atom_site_site_symmetry_order
_atom_site_calc_flag
_atom_site_refinement_flags_posn
_atom_site_refinement_flags_adp
_atom_site_refinement_flags_occupancy
_atom_site_disorder_assembly
_atom_site_disorder_group
Hg1 Hg 0.37404(2) 0.26301(2) 0.62483(2) 0.02365(5) Uani 1 1 d . . . . .
Zn1 Zn 0.33088(2) 0.30475(3) 0.74988(2) 0.02523(9) Uani 1 1 d . . . . .
Zn2 Zn 0.41578(2) 0.22676(3) 0.49727(2) 0.02208(9) Uani 1 1 d . . . . .
S1 S 0.31728(2) 0.18941(6) 0.66407(4) 0.02636(18) Uani 1 1 d . . . . .
S2 S 0.39009(2) 0.37595(6) 0.71268(4) 0.02503(18) Uani 1 1 d . . . . .
S3 S 0.43435(2) 0.17355(6) 0.60893(4) 0.02480(18) Uani 1 1 d . . . . .
S4 S 0.35244(2) 0.30283(6) 0.51283(4) 0.02608(19) Uani 1 1 d . . . . .
N1 N 0.29800(8) 0.2288(2) 0.80834(13) 0.0301(7) Uani 1 1 d . . . . .
N2 N 0.37624(8) 0.2297(2) 0.81018(13) 0.0275(6) Uani 1 1 d . . . . .
H2 H 0.3841 0.2654 0.8490 0.033 Uiso 1 1 calc R U . . .
N3 N 0.32505(8) 0.4251(2) 0.80584(13) 0.0286(7) Uani 1 1 d . . . . .
N4 N 0.28539(9) 0.3826(2) 0.69359(13) 0.0305(7) Uani 1 1 d . . . . .
H4 H 0.2603 0.3700 0.7076 0.037 Uiso 1 1 calc R U . . .
N5 N 0.41658(8) 0.3092(2) 0.41526(14) 0.0303(7) Uani 1 1 d . . . . .
N6 N 0.45723(9) 0.3352(2) 0.52983(14) 0.0309(7) Uani 1 1 d . . . . .
H6 H 0.4828 0.3175 0.5192 0.037 Uiso 1 1 calc R U . . .
N7 N 0.45291(8) 0.1276(2) 0.45964(12) 0.0243(6) Uani 1 1 d . . . . .
N8 N 0.37765(8) 0.1110(2) 0.46893(12) 0.0250(6) Uani 1 1 d . . . . .
H8 H 0.3678 0.1150 0.4237 0.030 Uiso 1 1 calc R U . . .
C1 C 0.26215(11) 0.2477(3) 0.81989(17) 0.0366(10) Uani 1 1 d . . . . .
H1 H 0.2469 0.2955 0.7974 0.044 Uiso 1 1 calc R U . . .
C2 C 0.24651(12) 0.2005(3) 0.86316(18) 0.0434(11) Uani 1 1 d . . . . .
H2A H 0.2211 0.2153 0.8699 0.052 Uiso 1 1 calc R U . . .
C3 C 0.26870(12) 0.1315(4) 0.89611(18) 0.0473(12) Uani 1 1 d . . . . .
H3 H 0.2590 0.0987 0.9265 0.057 Uiso 1 1 calc R U . . .
C4 C 0.30522(12) 0.1111(4) 0.88421(18) 0.0451(11) Uani 1 1 d . . . . .
H4A H 0.3208 0.0633 0.9060 0.054 Uiso 1 1 calc R U . . .
C5 C 0.31898(11) 0.1609(3) 0.84027(16) 0.0340(9) Uani 1 1 d . . . . .
C6 C 0.35856(10) 0.1425(3) 0.82423(18) 0.0349(9) Uani 1 1 d . . . . .
H6A H 0.3763 0.1120 0.8590 0.042 Uiso 1 1 calc R U . . .
H6B H 0.3551 0.1011 0.7884 0.042 Uiso 1 1 calc R U . . .
C7 C 0.41166(10) 0.2176(3) 0.78397(16) 0.0268(8) Uani 1 1 d . . . . .
H7A H 0.4051 0.1783 0.7471 0.032 Uiso 1 1 calc R U . . .
H7B H 0.4326 0.1866 0.8141 0.032 Uiso 1 1 calc R U . . .
C8 C 0.42664(10) 0.3099(3) 0.76701(16) 0.0273(8) Uani 1 1 d . . . . .
H8A H 0.4501 0.2997 0.7491 0.033 Uiso 1 1 calc R U . . .
H8B H 0.4351 0.3466 0.8047 0.033 Uiso 1 1 calc R U . . .
C9 C 0.33729(10) 0.4358(3) 0.86666(16) 0.0313(8) Uani 1 1 d . . . . .
H9 H 0.3484 0.3845 0.8904 0.038 Uiso 1 1 calc R U . . .
C10 C 0.33438(11) 0.5178(3) 0.89574(17) 0.0333(9) Uani 1 1 d . . . . .
H10 H 0.3433 0.5230 0.9387 0.040 Uiso 1 1 calc R U . . .
C11 C 0.31848(11) 0.5916(3) 0.86186(18) 0.0374(9) Uani 1 1 d . . . . .
H11 H 0.3167 0.6492 0.8810 0.045 Uiso 1 1 calc R U . . .
C12 C 0.30489(11) 0.5823(3) 0.79919(19) 0.0362(9) Uani 1 1 d . . . . .
H12 H 0.2933 0.6327 0.7749 0.043 Uiso 1 1 calc R U . . .
C13 C 0.30876(10) 0.4970(3) 0.77300(17) 0.0311(8) Uani 1 1 d . . . . .
C14 C 0.29494(12) 0.4801(3) 0.70519(17) 0.0384(10) Uani 1 1 d . . . . .
H14A H 0.2713 0.5179 0.6892 0.046 Uiso 1 1 calc R U . . .
H14B H 0.3159 0.4984 0.6837 0.046 Uiso 1 1 calc R U . . .
C15 C 0.27887(11) 0.3558(3) 0.62839(16) 0.0357(9) Uani 1 1 d . . . . .
H15A H 0.3015 0.3763 0.6111 0.043 Uiso 1 1 calc R U . . .
H15B H 0.2547 0.3861 0.6052 0.043 Uiso 1 1 calc R U . . .
C16 C 0.27452(10) 0.2533(3) 0.62234(17) 0.0346(9) Uani 1 1 d . . . . .
H16A H 0.2701 0.2368 0.5785 0.042 Uiso 1 1 calc R U . . .
H16B H 0.2509 0.2342 0.6374 0.042 Uiso 1 1 calc R U . . .
C17 C 0.40454(11) 0.2837(3) 0.35703(18) 0.0370(9) Uani 1 1 d . . . . .
H17 H 0.3952 0.2228 0.3482 0.044 Uiso 1 1 calc R U . . .
C18 C 0.40529(13) 0.3437(4) 0.3087(2) 0.0487(12) Uani 1 1 d . . . . .
H18 H 0.3961 0.3249 0.2675 0.058 Uiso 1 1 calc R U . . .
C19 C 0.41984(13) 0.4317(3) 0.3225(2) 0.0518(13) Uani 1 1 d . . . . .
H19 H 0.4209 0.4741 0.2906 0.062 Uiso 1 1 calc R U . . .
C20 C 0.43265(13) 0.4573(3) 0.3823(2) 0.0464(11) Uani 1 1 d . . . . .
H20 H 0.4428 0.5172 0.3922 0.056 Uiso 1 1 calc R U . . .
C21 C 0.43062(11) 0.3947(3) 0.4281(2) 0.0371(10) Uani 1 1 d . . . . .
C22 C 0.44329(12) 0.4179(3) 0.4948(2) 0.0390(10) Uani 1 1 d . . . . .
H22A H 0.4647 0.4641 0.5006 0.047 Uiso 1 1 calc R U . . .
H22B H 0.4208 0.4446 0.5097 0.047 Uiso 1 1 calc R U . . .
C23 C 0.46506(11) 0.3481(3) 0.59693(18) 0.0359(9) Uani 1 1 d . . . . .
H23A H 0.4417 0.3765 0.6085 0.043 Uiso 1 1 calc R U . . .
H23B H 0.4878 0.3902 0.6096 0.043 Uiso 1 1 calc R U . . .
C24 C 0.47397(10) 0.2577(3) 0.62938(18) 0.0336(9) Uani 1 1 d . . . . .
H24A H 0.4790 0.2685 0.6740 0.040 Uiso 1 1 calc R U . . .
H24B H 0.4984 0.2320 0.6197 0.040 Uiso 1 1 calc R U . . .
C25 C 0.48473(10) 0.1453(3) 0.43645(16) 0.0292(8) Uani 1 1 d . . . . .
H25 H 0.4945 0.2064 0.4383 0.035 Uiso 1 1 calc R U . . .
C26 C 0.50394(11) 0.0785(3) 0.40987(18) 0.0351(9) Uani 1 1 d . . . . .
H26 H 0.5264 0.0933 0.3936 0.042 Uiso 1 1 calc R U . . .
C27 C 0.48973(11) -0.0103(3) 0.40750(17) 0.0366(9) Uani 1 1 d . . . . .
H27 H 0.5025 -0.0578 0.3899 0.044 Uiso 1 1 calc R U . . .
C28 C 0.45688(10) -0.0297(3) 0.43085(16) 0.0303(8) Uani 1 1 d . . . . .
H28 H 0.4466 -0.0904 0.4294 0.036 Uiso 1 1 calc R U . . .
C29 C 0.43906(10) 0.0412(3) 0.45656(15) 0.0251(7) Uani 1 1 d . . . . .
C30 C 0.40250(10) 0.0279(3) 0.48209(16) 0.0284(8) Uani 1 1 d . . . . .
H30A H 0.3877 -0.0264 0.4631 0.034 Uiso 1 1 calc R U . . .
H30B H 0.4100 0.0177 0.5267 0.034 Uiso 1 1 calc R U . . .
C31 C 0.34316(10) 0.1116(3) 0.49787(16) 0.0301(8) Uani 1 1 d . . . . .
H31A H 0.3519 0.1019 0.5424 0.036 Uiso 1 1 calc R U . . .
H31B H 0.3250 0.0610 0.4811 0.036 Uiso 1 1 calc R U . . .
C32 C 0.32176(10) 0.2026(3) 0.48600(16) 0.0319(8) Uani 1 1 d . . . . .
H32A H 0.2990 0.2020 0.5062 0.038 Uiso 1 1 calc R U . . .
H32B H 0.3113 0.2089 0.4415 0.038 Uiso 1 1 calc R U . . .
Cl1B Cl 0.43148(10) 0.6916(3) 0.48122(16) 0.0342(6) Uani 0.815(5) 1 d D U P A 1
O1B O 0.43682(15) 0.6995(4) 0.42001(19) 0.0818(18) Uani 0.815(5) 1 d D U P A 1
O2B O 0.46735(9) 0.6540(3) 0.51749(15) 0.0422(10) Uani 0.815(5) 1 d D U P A 1
O3B O 0.42384(14) 0.7792(3) 0.5052(3) 0.0684(16) Uani 0.815(5) 1 d D U P A 1
O4B O 0.40054(15) 0.6277(4) 0.4843(3) 0.0539(14) Uani 0.815(5) 1 d D U P A 1
Cl1A Cl 0.4243(4) 0.7135(9) 0.4798(6) 0.037(3) Uani 0.185(5) 1 d D U P A 2
O1A O 0.4560(4) 0.7089(12) 0.4484(8) 0.049(5) Uiso 0.185(5) 1 d D U P A 2
O2A O 0.3939(3) 0.7694(9) 0.4450(6) 0.032(4) Uiso 0.185(5) 1 d D U P A 2
O3A O 0.4375(5) 0.7534(13) 0.5386(6) 0.054(6) Uiso 0.185(5) 1 d D U P A 2
O4A O 0.4088(7) 0.6243(11) 0.4867(14) 0.049(5) Uiso 0.185(5) 1 d D U P A 2
Cl2 Cl 0.32240(3) 0.11636(7) 0.29138(4) 0.0353(2) Uani 1 1 d . . . . .
O5 O 0.29281(8) 0.0483(2) 0.26806(13) 0.0482(8) Uani 1 1 d . . . . .
O6 O 0.30544(8) 0.1836(2) 0.32562(14) 0.0489(8) Uani 1 1 d . . . . .
O7 O 0.35530(8) 0.0723(2) 0.33207(12) 0.0430(7) Uani 1 1 d . . . . .
O8 O 0.33555(9) 0.1596(3) 0.24249(13) 0.0546(9) Uani 1 1 d . . . . .
N101 N 0.24390(15) 0.4617(5) 0.4845(2) 0.060(2) Uani 0.791(12) 1 d D U P B 1
C102 C 0.23681(15) 0.4955(6) 0.4375(2) 0.0376(14) Uani 0.791(12) 1 d D U P B 1
C103 C 0.22738(13) 0.5353(3) 0.37700(18) 0.0444(10) Uani 1 1 d D U . . .
H10D H 0.2186 0.4868 0.3468 0.067 Uiso 0.791(12) 1 calc R U P B 1
H10E H 0.2509 0.5654 0.3683 0.067 Uiso 0.791(12) 1 calc R U P B 1
H10F H 0.2062 0.5806 0.3749 0.067 Uiso 0.791(12) 1 calc R U P B 1
H10G H 0.2475 0.5064 0.3584 0.067 Uiso 0.209(12) 1 calc R U P B 2
H10H H 0.2225 0.5980 0.3614 0.067 Uiso 0.209(12) 1 calc R U P B 2
H10I H 0.2029 0.4997 0.3668 0.067 Uiso 0.209(12) 1 calc R U P B 2
N104 N 0.2539(7) 0.538(2) 0.4914(8) 0.080(9) Uiso 0.209(12) 1 d D U P B 2
C108 C 0.2406(8) 0.538(2) 0.4407(7) 0.044(6) Uiso 0.209(12) 1 d D U P B 2
N51 N 0.5000 0.4659(5) 0.7500 0.075(2) Uani 1 2 d DS TU P C 1
C52 C 0.4838(3) 0.5163(6) 0.7106(4) 0.059(2) Uani 0.5 1 d D U P C 1
C53 C 0.4660(10) 0.5897(13) 0.6711(9) 0.149(10) Uani 0.5 1 d D U P C 1
H53A H 0.4762 0.6487 0.6887 0.224 Uiso 0.5 1 calc R U P C 1
H53B H 0.4373 0.5880 0.6671 0.224 Uiso 0.5 1 calc R U P C 1
H53C H 0.4724 0.5822 0.6308 0.224 Uiso 0.5 1 calc R U P C 1
N91 N 0.4849(5) 0.7523(9) 0.7130(6) 0.094(4) Uani 0.4 1 d D U P D 2
C92 C 0.4746(5) 0.6900(9) 0.6816(7) 0.076(4) Uani 0.4 1 d D U P D 2
C93 C 0.4617(7) 0.6033(10) 0.6518(10) 0.079(5) Uani 0.4 1 d D U P D 2
H93A H 0.4736 0.5955 0.6161 0.119 Uiso 0.4 1 calc R U P D 2
H93B H 0.4329 0.6033 0.6387 0.119 Uiso 0.4 1 calc R U P D 2
H93C H 0.4699 0.5527 0.6805 0.119 Uiso 0.4 1 calc R U P D 2
C43 C 0.3245(3) 0.7445(6) 0.5320(3) 0.063(2) Uani 0.75 1 d D U P E 1
H43 H 0.3143 0.7922 0.5042 0.076 Uiso 0.75 1 calc R U P E 1
C38 C 0.3115(2) 0.6570(6) 0.5198(3) 0.078(2) Uani 0.75 1 d D U P E 1
H38 H 0.2908 0.6450 0.4856 0.094 Uiso 0.75 1 calc R U P E 1
C39 C 0.3289(2) 0.5829(4) 0.5583(3) 0.075(2) Uani 0.75 1 d D U P E 1
H39 H 0.3225 0.5208 0.5475 0.090 Uiso 0.75 1 calc R U P E 1
C40 C 0.3559(2) 0.6059(5) 0.6128(3) 0.0697(19) Uani 0.75 1 d D U P E 1
H40 H 0.3654 0.5592 0.6418 0.084 Uiso 0.75 1 calc R U P E 1
C41 C 0.3687(2) 0.6939(6) 0.6247(3) 0.079(2) Uani 0.75 1 d D U P E 1
H41 H 0.3884 0.7071 0.6601 0.095 Uiso 0.75 1 calc R U P E 1
C42 C 0.3527(2) 0.7655(4) 0.5847(3) 0.0677(18) Uani 0.75 1 d D U P E 1
C44 C 0.3668(3) 0.8623(6) 0.5981(5) 0.096(3) Uani 0.75 1 d D U P E 1
H44A H 0.3945 0.8671 0.5948 0.145 Uiso 0.75 1 calc R U P E 1
H44B H 0.3644 0.8790 0.6395 0.145 Uiso 0.75 1 calc R U P E 1
H44C H 0.3507 0.9040 0.5686 0.145 Uiso 0.75 1 calc R U P E 1
N81 N 0.3595(4) 0.6561(11) 0.6464(6) 0.038(3) Uiso 0.25 1 d D U P F 2
C82 C 0.3474(7) 0.6856(16) 0.5975(8) 0.066(5) Uiso 0.25 1 d D U P F 2
C83 C 0.3281(17) 0.735(4) 0.5428(15) 0.135(16) Uiso 0.25 1 d D U P F 2
H83A H 0.3391 0.7147 0.5081 0.203 Uiso 0.25 1 calc R U P F 2
H83B H 0.3325 0.8010 0.5491 0.203 Uiso 0.25 1 calc R U P F 2
H83C H 0.2997 0.7223 0.5344 0.203 Uiso 0.25 1 calc R U P F 2
N61 N 0.5000 1.0916(6) 0.7500 0.068(2) Uani 0.8 2 d DS TU P . .
C62 C 0.4730(3) 1.0425(8) 0.7475(6) 0.052(3) Uiso 0.4 1 d D U P G -1
C63 C 0.4414(4) 0.9756(10) 0.7411(8) 0.071(4) Uiso 0.4 1 d D U P G -1
H63A H 0.4522 0.9138 0.7392 0.107 Uiso 0.4 1 calc R U P G -1
H63B H 0.4218 0.9879 0.7036 0.107 Uiso 0.4 1 calc R U P G -1
H63C H 0.4288 0.9799 0.7763 0.107 Uiso 0.4 1 calc R U P G -1
C72 C 0.4002(5) 0.9436(12) 0.6721(6) 0.042(4) Uiso 0.25 1 d D U P G 2
N71 N 0.3827(5) 0.9407(14) 0.6231(6) 0.066(5) Uiso 0.25 1 d D U P G 2
C73 C 0.4222(7) 0.957(2) 0.7342(7) 0.051(5) Uiso 0.25 1 d D U P G 2
H73A H 0.4485 0.9817 0.7334 0.077 Uiso 0.25 1 d R U P G 2
H73B H 0.4081 1.0003 0.7555 0.077 Uiso 0.25 1 d R U P G 2
H73C H 0.4250 0.8980 0.7555 0.077 Uiso 0.25 1 d R U P G 2
N102 N 0.5000 0.983(3) 0.7500 0.092(10) Uiso 0.2 2 d DS U P G .
C104 C 0.4678(10) 0.953(4) 0.744(3) 0.075(12) Uiso 0.1 1 d D U P G -2
C105 C 0.4272(9) 0.922(4) 0.725(3) 0.065(13) Uiso 0.1 1 d D U P G -2
H10A H 0.4182 0.9190 0.6801 0.098 Uiso 0.1 1 d R U P G -2
H10B H 0.4274 0.8601 0.7418 0.098 Uiso 0.1 1 d R U P G -2
H10C H 0.4094 0.9612 0.7418 0.098 Uiso 0.1 1 d R U P G -2
N103 N 0.4797(12) 0.825(3) 0.746(2) 0.081(13) Uiso 0.1 1 d D U P H 3
C106 C 0.4507(14) 0.868(3) 0.745(3) 0.074(13) Uiso 0.1 1 d D U P H 3
C107 C 0.4255(16) 0.945(3) 0.750(3) 0.040(8) Uiso 0.1 1 d D U P H 3
H10J H 0.4137 0.9671 0.7094 0.060 Uiso 0.1 1 d R U P H 3
H10K H 0.4046 0.9310 0.7726 0.060 Uiso 0.1 1 d R U P H 3
H10L H 0.4430 0.9921 0.7726 0.060 Uiso 0.1 1 d R U P H 3

loop_
_atom_site_aniso_label
_atom_site_aniso_U_11
_atom_site_aniso_U_22
_atom_site_aniso_U_33
_atom_site_aniso_U_23
_atom_site_aniso_U_13
_atom_site_aniso_U_12
Hg1 0.01476(7) 0.03879(8) 0.01635(7) -0.00533(5) 0.00088(5) 0.00116(5)
Zn1 0.01820(19) 0.0385(2) 0.01710(19) -0.00648(17) -0.00056(15) 0.00668(16)
Zn2 0.01755(18) 0.0294(2) 0.01961(19) 0.00384(16) 0.00467(15) 0.00397(15)
S1 0.0214(4) 0.0366(5) 0.0209(4) -0.0068(4) 0.0042(3) -0.0054(4)
S2 0.0213(4) 0.0270(4) 0.0243(4) -0.0066(3) -0.0010(3) -0.0001(3)
S3 0.0197(4) 0.0341(5) 0.0191(4) 0.0002(3) 0.0008(3) 0.0096(3)
S4 0.0198(4) 0.0380(5) 0.0204(4) 0.0089(4) 0.0041(3) 0.0093(3)
N1 0.0182(14) 0.054(2) 0.0174(14) -0.0080(14) 0.0014(12) 0.0041(13)
N2 0.0182(14) 0.0430(18) 0.0204(15) -0.0023(13) 0.0021(12) 0.0057(13)
N3 0.0185(14) 0.0430(19) 0.0224(15) -0.0089(13) 0.0001(12) 0.0060(13)
N4 0.0232(15) 0.0448(19) 0.0202(15) -0.0098(13) -0.0028(12) 0.0093(13)
N5 0.0197(14) 0.0431(19) 0.0302(17) 0.0134(14) 0.0102(12) 0.0097(13)
N6 0.0212(15) 0.0364(18) 0.0363(17) 0.0008(14) 0.0090(13) 0.0008(13)
N7 0.0195(14) 0.0348(17) 0.0179(14) 0.0014(12) 0.0026(11) 0.0053(12)
N8 0.0185(14) 0.0409(18) 0.0158(14) -0.0019(12) 0.0037(11) 0.0017(12)
C1 0.0226(19) 0.060(3) 0.0252(19) -0.0158(18) 0.0000(15) 0.0066(17)
C2 0.027(2) 0.075(3) 0.031(2) -0.021(2) 0.0130(17) -0.007(2)
C3 0.035(2) 0.083(4) 0.024(2) -0.003(2) 0.0066(18) -0.010(2)
C4 0.030(2) 0.079(3) 0.025(2) 0.009(2) 0.0023(17) -0.003(2)
C5 0.0234(18) 0.053(2) 0.0236(18) 0.0021(17) 0.0003(15) 0.0012(17)
C6 0.0227(18) 0.049(2) 0.032(2) 0.0119(18) 0.0041(16) 0.0070(16)
C7 0.0173(16) 0.039(2) 0.0226(17) -0.0010(15) 0.0002(14) 0.0074(14)
C8 0.0163(16) 0.039(2) 0.0232(18) -0.0050(15) -0.0041(13) 0.0003(14)
C9 0.0217(18) 0.046(2) 0.0251(19) -0.0090(16) 0.0034(15) -0.0030(16)
C10 0.0273(19) 0.050(2) 0.0230(18) -0.0155(17) 0.0059(15) -0.0103(17)
C11 0.030(2) 0.044(2) 0.040(2) -0.0213(19) 0.0096(17) -0.0076(17)
C12 0.027(2) 0.040(2) 0.040(2) -0.0083(18) 0.0027(17) 0.0017(16)
C13 0.0197(17) 0.044(2) 0.0278(19) -0.0088(17) 0.0008(15) 0.0035(15)
C14 0.035(2) 0.050(3) 0.0251(19) -0.0060(18) -0.0057(16) 0.0153(18)
C15 0.0246(19) 0.060(3) 0.0180(18) -0.0060(17) -0.0049(14) 0.0182(17)
C16 0.0147(17) 0.064(3) 0.0229(18) -0.0175(18) -0.0022(14) 0.0061(16)
C17 0.0254(19) 0.050(3) 0.037(2) 0.0157(19) 0.0096(17) 0.0130(17)
C18 0.041(2) 0.074(3) 0.036(2) 0.024(2) 0.0194(19) 0.027(2)
C19 0.045(3) 0.057(3) 0.063(3) 0.039(3) 0.032(2) 0.027(2)
C20 0.043(2) 0.043(2) 0.061(3) 0.025(2) 0.029(2) 0.0141(19)
C21 0.0226(18) 0.041(2) 0.053(3) 0.0186(19) 0.0189(18) 0.0095(16)
C22 0.031(2) 0.031(2) 0.059(3) 0.0055(19) 0.0162(19) -0.0035(16)
C23 0.0229(18) 0.046(2) 0.040(2) -0.0133(18) 0.0093(16) -0.0078(16)
C24 0.0159(17) 0.054(3) 0.0281(19) -0.0046(17) -0.0008(14) 0.0008(16)
C25 0.0214(17) 0.038(2) 0.0285(19) 0.0036(16) 0.0058(15) 0.0058(15)
C26 0.0213(18) 0.050(2) 0.035(2) 0.0031(18) 0.0084(16) 0.0104(16)
C27 0.029(2) 0.047(2) 0.033(2) -0.0023(18) 0.0037(16) 0.0176(17)
C28 0.0276(19) 0.035(2) 0.0250(18) 0.0009(15) -0.0032(15) 0.0060(15)
C29 0.0208(17) 0.036(2) 0.0159(16) 0.0037(14) -0.0028(13) 0.0076(14)
C30 0.0297(19) 0.036(2) 0.0202(17) -0.0007(15) 0.0060(15) 0.0009(15)
C31 0.0227(18) 0.048(2) 0.0200(17) -0.0108(16) 0.0063(14) -0.0079(16)
C32 0.0170(17) 0.057(3) 0.0201(18) -0.0071(17) 0.0010(14) 0.0004(16)
Cl1B 0.0206(9) 0.0557(14) 0.0261(9) 0.0004(8) 0.0043(6) 0.0011(8)
O1B 0.065(3) 0.151(5) 0.029(2) 0.024(3) 0.009(2) 0.024(3)
O2B 0.0226(17) 0.059(2) 0.040(2) 0.0102(17) -0.0044(14) -0.0008(15)
O3B 0.049(3) 0.048(3) 0.117(5) -0.017(3) 0.036(3) 0.004(2)
O4B 0.029(3) 0.062(3) 0.070(3) -0.012(2) 0.007(2) -0.010(2)
Cl1A 0.028(6) 0.059(8) 0.020(4) -0.006(4) 0.000(3) -0.014(5)
Cl2 0.0263(4) 0.0573(6) 0.0201(4) -0.0083(4) 0.0000(3) 0.0127(4)
O5 0.0374(16) 0.069(2) 0.0332(16) -0.0167(15) -0.0038(13) 0.0052(15)
O6 0.0337(16) 0.067(2) 0.0450(17) -0.0204(16) 0.0071(13) 0.0140(14)
O7 0.0329(15) 0.060(2) 0.0293(15) -0.0052(13) -0.0078(12) 0.0136(13)
O8 0.0463(18) 0.093(3) 0.0244(15) 0.0062(16) 0.0068(13) 0.0086(17)
N101 0.048(3) 0.099(5) 0.032(3) 0.010(3) 0.009(2) -0.028(3)
C102 0.031(3) 0.050(4) 0.034(3) -0.004(3) 0.011(2) -0.013(3)
C103 0.044(2) 0.047(3) 0.042(2) 0.008(2) 0.008(2) 0.003(2)
N51 0.048(4) 0.061(4) 0.120(6) 0.000 0.026(4) 0.000
C52 0.048(5) 0.062(6) 0.076(6) -0.010(4) 0.034(5) 0.003(4)
C53 0.19(2) 0.143(14) 0.131(15) 0.051(11) 0.079(12) 0.102(13)
N91 0.126(11) 0.086(8) 0.085(9) 0.002(6) 0.056(8) 0.006(8)
C92 0.083(9) 0.082(8) 0.075(9) 0.005(6) 0.040(7) 0.025(7)
C93 0.077(11) 0.078(8) 0.072(11) 0.005(7) -0.010(9) 0.041(8)
C43 0.066(4) 0.091(5) 0.043(3) 0.009(3) 0.035(3) -0.004(3)
C38 0.079(5) 0.097(5) 0.071(4) -0.013(4) 0.044(4) -0.019(4)
C39 0.067(4) 0.094(5) 0.073(4) -0.001(4) 0.035(3) -0.026(4)
C40 0.060(4) 0.074(4) 0.076(4) 0.031(4) 0.018(3) -0.008(3)
C41 0.072(5) 0.086(5) 0.075(5) 0.017(4) 0.007(4) -0.017(4)
C42 0.059(4) 0.094(4) 0.057(4) 0.002(3) 0.028(3) -0.008(3)
C44 0.098(6) 0.098(5) 0.113(7) 0.001(5) 0.068(5) -0.010(5)
N61 0.066(5) 0.099(7) 0.033(4) 0.000 -0.003(4) 0.000

loop_
_atom_type_symbol
_atom_type_description
_atom_type_scat_dispersion_real
_atom_type_scat_dispersion_imag
_atom_type_scat_source
C C 0.0033 0.0016 'International Tables Vol C Tables 4.2.6.8 and 6.1.1.4'
H H 0.0000 0.0000 'International Tables Vol C Tables 4.2.6.8 and 6.1.1.4'
Cl Cl 0.1484 0.1585 'International Tables Vol C Tables 4.2.6.8 and 6.1.1.4'
Hg Hg -2.3894 9.2266 'International Tables Vol C Tables 4.2.6.8 and 6.1.1.4'
N N 0.0061 0.0033 'International Tables Vol C Tables 4.2.6.8 and 6.1.1.4'
O O 0.0106 0.0060 'International Tables Vol C Tables 4.2.6.8 and 6.1.1.4'
S S 0.1246 0.1234 'International Tables Vol C Tables 4.2.6.8 and 6.1.1.4'
Zn Zn 0.2839 1.4301 'International Tables Vol C Tables 4.2.6.8 and 6.1.1.4'

loop_
_geom_angle_atom_site_label_1
_geom_angle_atom_site_label_2
_geom_angle_atom_site_label_3
_geom_angle
_geom_angle_site_symmetry_3
S4 Hg1 S2 126.26(3) .
S4 Hg1 S3 93.36(3) .
S2 Hg1 S3 112.83(3) .
S4 Hg1 S1 110.45(3) .
S2 Hg1 S1 93.68(3) .
S3 Hg1 S1 123.14(3) .
S4 Hg1 Zn1 131.89(2) .
S2 Hg1 Zn1 47.62(2) .
S3 Hg1 Zn1 134.62(2) .
S1 Hg1 Zn1 46.09(2) .
S4 Hg1 Zn2 46.57(2) .
S2 Hg1 Zn2 132.07(2) .
S3 Hg1 Zn2 46.996(19) .
S1 Hg1 Zn2 134.25(2) .
Zn1 Hg1 Zn2 178.299(10) .
N4 Zn1 N2 177.36(11) .
N4 Zn1 N3 76.45(11) .
N2 Zn1 N3 101.06(11) .
N4 Zn1 N1 102.02(12) .
N2 Zn1 N1 76.82(11) .
N3 Zn1 N1 86.58(12) .
N4 Zn1 S1 84.69(8) .
N2 Zn1 S1 97.74(9) .
N3 Zn1 S1 160.93(8) .
N1 Zn1 S1 94.66(8) .
N4 Zn1 S2 97.71(9) .
N2 Zn1 S2 83.20(8) .
N3 Zn1 S2 92.20(8) .
N1 Zn1 S2 159.35(8) .
S1 Zn1 S2 93.16(3) .
N4 Zn1 Hg1 90.38(8) .
N2 Zn1 Hg1 92.03(8) .
N3 Zn1 Hg1 134.81(8) .
N1 Zn1 Hg1 138.61(8) .
S1 Zn1 Hg1 46.85(2) .
S2 Zn1 Hg1 46.346(19) .
N4 Zn1 Zn2 89.58(8) .
N2 Zn1 Zn2 92.82(8) .
N3 Zn1 Zn2 134.28(8) .
N1 Zn1 Zn2 139.14(8) .
S1 Zn1 Zn2 47.04(2) .
S2 Zn1 Zn2 46.21(2) .
Hg1 Zn1 Zn2 0.851(5) .
N8 Zn2 N6 175.46(11) .
N8 Zn2 N5 107.25(12) .
N6 Zn2 N5 75.98(12) .
N8 Zn2 N7 75.33(10) .
N6 Zn2 N7 101.98(11) .
N5 Zn2 N7 85.87(11) .
N8 Zn2 S4 83.59(8) .
N6 Zn2 S4 99.60(8) .
N5 Zn2 S4 92.27(8) .
N7 Zn2 S4 157.19(8) .
N8 Zn2 S3 93.59(8) .
N6 Zn2 S3 83.07(9) .
N5 Zn2 S3 159.01(9) .
N7 Zn2 S3 97.31(7) .
S4 Zn2 S3 92.53(3) .
N8 Zn2 Hg1 91.45(7) .
N6 Zn2 Hg1 88.50(8) .
N5 Zn2 Hg1 132.74(8) .
N7 Zn2 Hg1 141.35(7) .
S4 Zn2 Hg1 46.142(19) .
S3 Zn2 Hg1 46.595(19) .
N8 Zn2 Zn1 91.66(7) .
N6 Zn2 Zn1 88.35(8) .
N5 Zn2 Zn1 131.90(8) .
N7 Zn2 Zn1 142.19(7) .
S4 Zn2 Zn1 45.37(2) .
S3 Zn2 Zn1 47.402(19) .
Hg1 Zn2 Zn1 0.849(5) .
C16 S1 Zn1 92.94(12) .
C16 S1 Hg1 102.12(14) .
Zn1 S1 Hg1 87.06(3) .
C8 S2 Hg1 100.49(12) .
C8 S2 Zn1 93.41(12) .
Hg1 S2 Zn1 86.03(3) .
C24 S3 Hg1 102.51(13) .
C24 S3 Zn2 93.57(13) .
Hg1 S3 Zn2 86.41(3) .
C32 S4 Hg1 99.93(12) .
C32 S4 Zn2 93.75(12) .
Hg1 S4 Zn2 87.29(3) .
C5 N1 C1 117.7(3) .
C5 N1 Zn1 113.4(2) .
C1 N1 Zn1 128.5(3) .
C6 N2 C7 113.5(3) .
C6 N2 Zn1 107.0(2) .
C7 N2 Zn1 111.7(2) .
C6 N2 H2 108.1 .
C7 N2 H2 108.1 .
Zn1 N2 H2 108.1 .
C13 N3 C9 118.2(3) .
C13 N3 Zn1 113.1(2) .
C9 N3 Zn1 128.6(3) .
C14 N4 C15 114.2(3) .
C14 N4 Zn1 107.4(2) .
C15 N4 Zn1 112.6(2) .
C14 N4 H4 107.4 .
C15 N4 H4 107.4 .
Zn1 N4 H4 107.4 .
C17 N5 C21 119.4(3) .
C17 N5 Zn2 127.4(3) .
C21 N5 Zn2 113.2(3) .
C22 N6 C23 114.1(3) .
C22 N6 Zn2 107.5(2) .
C23 N6 Zn2 113.8(2) .
C22 N6 H6 107.0 .
C23 N6 H6 107.0 .
Zn2 N6 H6 107.0 .
C25 N7 C29 118.3(3) .
C25 N7 Zn2 127.8(3) .
C29 N7 Zn2 113.6(2) .
C31 N8 C30 114.2(3) .
C31 N8 Zn2 111.7(2) .
C30 N8 Zn2 106.7(2) .
C31 N8 H8 108.0 .
C30 N8 H8 108.0 .
Zn2 N8 H8 108.0 .
N1 C1 C2 122.9(4) .
N1 C1 H1 118.6 .
C2 C1 H1 118.6 .
C3 C2 C1 118.6(4) .
C3 C2 H2A 120.7 .
C1 C2 H2A 120.7 .
C4 C3 C2 118.9(4) .
C4 C3 H3 120.5 .
C2 C3 H3 120.5 .
C3 C4 C5 119.4(4) .
C3 C4 H4A 120.3 .
C5 C4 H4A 120.3 .
N1 C5 C4 122.4(4) .
N1 C5 C6 114.9(3) .
C4 C5 C6 122.7(4) .
N2 C6 C5 109.7(3) .
N2 C6 H6A 109.7 .
C5 C6 H6A 109.7 .
N2 C6 H6B 109.7 .
C5 C6 H6B 109.7 .
H6A C6 H6B 108.2 .
N2 C7 C8 110.5(3) .
N2 C7 H7A 109.6 .
C8 C7 H7A 109.6 .
N2 C7 H7B 109.6 .
C8 C7 H7B 109.6 .
H7A C7 H7B 108.1 .
C7 C8 S2 114.0(2) .
C7 C8 H8A 108.8 .
S2 C8 H8A 108.8 .
C7 C8 H8B 108.8 .
S2 C8 H8B 108.8 .
H8A C8 H8B 107.7 .
N3 C9 C10 122.7(4) .
N3 C9 H9 118.7 .
C10 C9 H9 118.7 .
C11 C10 C9 118.9(3) .
C11 C10 H10 120.6 .
C9 C10 H10 120.6 .
C10 C11 C12 119.7(4) .
C10 C11 H11 120.1 .
C12 C11 H11 120.1 .
C11 C12 C13 118.0(4) .
C11 C12 H12 121.0 .
C13 C12 H12 121.0 .
N3 C13 C12 122.4(3) .
N3 C13 C14 115.6(3) .
C12 C13 C14 122.0(4) .
N4 C14 C13 110.3(3) .
N4 C14 H14A 109.6 .
C13 C14 H14A 109.6 .
N4 C14 H14B 109.6 .
C13 C14 H14B 109.6 .
H14A C14 H14B 108.1 .
N4 C15 C16 110.0(3) .
N4 C15 H15A 109.7 .
C16 C15 H15A 109.7 .
N4 C15 H15B 109.7 .
C16 C15 H15B 109.7 .
H15A C15 H15B 108.2 .
C15 C16 S1 113.8(3) .
C15 C16 H16A 108.8 .
S1 C16 H16A 108.8 .
C15 C16 H16B 108.8 .
S1 C16 H16B 108.8 .
H16A C16 H16B 107.7 .
N5 C17 C18 122.0(4) .
N5 C17 H17 119.0 .
C18 C17 H17 119.0 .
C19 C18 C17 118.1(4) .
C19 C18 H18 121.0 .
C17 C18 H18 121.0 .
C20 C19 C18 119.8(4) .
C20 C19 H19 120.1 .
C18 C19 H19 120.1 .
C19 C20 C21 119.2(5) .
C19 C20 H20 120.4 .
C21 C20 H20 120.4 .
N5 C21 C20 121.5(4) .
N5 C21 C22 115.9(3) .
C20 C21 C22 122.6(4) .
N6 C22 C21 110.0(3) .
N6 C22 H22A 109.7 .
C21 C22 H22A 109.7 .
N6 C22 H22B 109.7 .
C21 C22 H22B 109.7 .
H22A C22 H22B 108.2 .
N6 C23 C24 110.7(3) .
N6 C23 H23A 109.5 .
C24 C23 H23A 109.5 .
N6 C23 H23B 109.5 .
C24 C23 H23B 109.5 .
H23A C23 H23B 108.1 .
C23 C24 S3 113.6(3) .
C23 C24 H24A 108.8 .
S3 C24 H24A 108.8 .
C23 C24 H24B 108.8 .
S3 C24 H24B 108.8 .
H24A C24 H24B 107.7 .
N7 C25 C26 122.8(4) .
N7 C25 H25 118.6 .
C26 C25 H25 118.6 .
C27 C26 C25 118.4(4) .
C27 C26 H26 120.8 .
C25 C26 H26 120.8 .
C28 C27 C26 119.6(4) .
C28 C27 H27 120.2 .
C26 C27 H27 120.2 .
C27 C28 C29 118.6(4) .
C27 C28 H28 120.7 .
C29 C28 H28 120.7 .
N7 C29 C28 122.2(3) .
N7 C29 C30 114.9(3) .
C28 C29 C30 122.9(3) .
N8 C30 C29 108.6(3) .
N8 C30 H30A 110.0 .
C29 C30 H30A 110.0 .
N8 C30 H30B 110.0 .
C29 C30 H30B 110.0 .
H30A C30 H30B 108.3 .
N8 C31 C32 109.9(3) .
N8 C31 H31A 109.7 .
C32 C31 H31A 109.7 .
N8 C31 H31B 109.7 .
C32 C31 H31B 109.7 .
H31A C31 H31B 108.2 .
C31 C32 S4 114.3(2) .
C31 C32 H32A 108.7 .
S4 C32 H32A 108.7 .
C31 C32 H32B 108.7 .
S4 C32 H32B 108.7 .
H32A C32 H32B 107.6 .
O1B Cl1B O3B 111.1(4) .
O1B Cl1B O4B 110.4(4) .
O3B Cl1B O4B 111.2(4) .
O1B Cl1B O2B 107.5(3) .
O3B Cl1B O2B 109.4(4) .
O4B Cl1B O2B 106.9(4) .
O3A Cl1A O2A 109.2(11) .
O3A Cl1A O1A 110.2(11) .
O2A Cl1A O1A 108.3(10) .
O3A Cl1A O4A 109.0(13) .
O2A Cl1A O4A 109.2(12) .
O1A Cl1A O4A 110.9(12) .
O8 Cl2 O5 110.18(19) .
O8 Cl2 O6 110.0(2) .
O5 Cl2 O6 108.74(18) .
O8 Cl2 O7 110.08(18) .
O5 Cl2 O7 109.13(19) .
O6 Cl2 O7 108.69(17) .
N101 C102 C103 178.0(8) .
C102 C103 H10D 109.5 .
C102 C103 H10E 109.5 .
H10D C103 H10E 109.5 .
C102 C103 H10F 109.5 .
H10D C103 H10F 109.5 .
H10E C103 H10F 109.5 .
C108 C103 H10G 109.5 .
C108 C103 H10H 109.5 .
H10G C103 H10H 109.5 .
C108 C103 H10I 109.5 .
H10G C103 H10I 109.5 .
H10H C103 H10I 109.5 .
N104 C108 C103 175(3) .
C52 N51 C52 104.1(12) 2_656
N51 C52 C53 169.8(14) .
C53 C52 C52 132.0(11) 2_656
C52 C53 H53A 109.5 .
C52 C53 H53B 109.5 .
H53A C53 H53B 109.5 .
C52 C53 H53C 109.5 .
H53A C53 H53C 109.5 .
H53B C53 H53C 109.5 .
C92 N91 N91 128.1(12) 2_656
N91 C92 C93 170.2(19) .
C92 C93 H93A 109.5 .
C92 C93 H93B 109.5 .
H93A C93 H93B 109.5 .
C92 C93 H93C 109.5 .
H93A C93 H93C 109.5 .
H93B C93 H93C 109.5 .
C38 C43 C42 121.2(5) .
C38 C43 H43 119.4 .
C42 C43 H43 119.4 .
C43 C38 C39 120.4(5) .
C43 C38 H38 119.8 .
C39 C38 H38 119.8 .
C40 C39 C38 117.3(5) .
C40 C39 H39 121.3 .
C38 C39 H39 121.3 .
C41 C40 C39 121.3(5) .
C41 C40 H40 119.3 .
C39 C40 H40 119.3 .
C40 C41 C42 120.3(5) .
C40 C41 H41 119.9 .
C42 C41 H41 119.9 .
C43 C42 C41 119.0(5) .
C43 C42 C44 120.9(7) .
C41 C42 C44 120.1(7) .
C42 C44 H44A 109.5 .
C42 C44 H44B 109.5 .
H44A C44 H44B 109.5 .
C42 C44 H44C 109.5 .
H44A C44 H44C 109.5 .
H44B C44 H44C 109.5 .
N81 C82 C83 169(3) .
C82 C83 H83A 109.5 .
C82 C83 H83B 109.5 .
H83A C83 H83B 109.5 .
C82 C83 H83C 109.5 .
H83A C83 H83C 109.5 .
H83B C83 H83C 109.5 .
C62 N61 N102 52.3(7) .
N61 C62 N102 80.8(17) .
N61 C62 C63 174.5(14) .
N102 C62 C63 94.6(17) .
C62 C63 H63A 109.5 .
C62 C63 H63B 109.5 .
H63A C63 H63B 109.5 .
C62 C63 H63C 109.5 .
H63A C63 H63C 109.5 .
H63B C63 H63C 109.5 .
N71 C72 C105 161(3) .
N71 C72 C73 174(2) .
105 C73 C72 71(5) .
C105 C73 C104 70(4) .
C72 C73 C104 117(3) .
C105 C73 H73A 88.1 .
C72 C73 H73A 109.5 .
C105 C73 H73B 160.2 .
C72 C73 H73B 109.9 .
C104 C73 H73B 123.5 .
H73A C73 H73B 109.5 .
C105 C73 H73C 54.2 .
C72 C73 H73C 109.0 .
C104 C73 H73C 84.2 .
H73A C73 H73C 109.5 .
H73B C73 H73C 109.5 .
C104 N102 N61 112(4) .
C62 N102 N61 46.9(15) .
N102 C104 C105 168(6) .
N102 C104 C73 156(6) .
C73 C105 C72 85(6) .
C73 C105 C104 88(5) .
C72 C105 C104 129(5) .
C73 C105 H10A 110.6 .
C104 C105 H10A 113.8 .
C73 C105 H10B 128.8 .
C72 C105 H10B 119.5 .
C104 C105 H10B 103.9 .
H10A C105 H10B 109.5 .
C72 C105 H10C 80.2 .
C104 C105 H10C 110.5 .
H10A C105 H10C 109.5 .
H10B C105 H10C 109.5 .
C106 N103 N103 147(4) 2_656
N103 C106 C107 160(5) .
C106 C107 H10J 108.4 .
C106 C107 H10K 114.3 .
H10J C107 H10K 109.5 .
C106 C107 H10L 105.7 .
H10J C107 H10L 109.5 .
H10K C107 H10L 109.5 .

loop_
_geom_bond_atom_site_label_1
_geom_bond_atom_site_label_2
_geom_bond_distance
_geom_bond_site_symmetry_2
Hg1 S4 2.5289(8) .
Hg1 S2 2.5346(8) .
Hg1 S3 2.5502(8) .
Hg1 S1 2.5531(9) .
Hg1 Zn1 3.4948(4) .
Hg1 Zn2 3.5033(4) .
Zn1 N4 2.126(3) .
Zn1 N2 2.143(3) .
Zn1 N3 2.189(3) .
Zn1 N1 2.205(3) .
Zn1 S1 2.5210(9) .
Zn1 S2 2.5879(10) .
Zn2 N8 2.154(3) .
Zn2 N6 2.155(3) .
Zn2 N5 2.199(3) .
Zn2 N7 2.216(3) .
Zn2 S4 2.5470(9) .
Zn2 S3 2.5670(9) .
S1 C16 1.830(4) .
S2 C8 1.833(3) .
S3 C24 1.826(4) .
S4 C32 1.831(4) .
N1 C5 1.341(5) .
N1 C1 1.350(5) .
N2 C6 1.473(5) .
N2 C7 1.478(4) .
N2 H2 1.0000 .
N3 C13 1.334(5) .
N3 C9 1.347(4) .
N4 C14 1.469(5) .
N4 C15 1.482(4) .
N4 H4 1.0000 .
N5 C17 1.335(5) .
N5 C21 1.346(5) .
N6 C22 1.464(5) .
N6 C23 1.482(5) .
N6 H6 1.0000 .
N7 C25 1.339(4) .
N7 C29 1.343(5) .
N8 C31 1.475(4) .
N8 C30 1.478(5) .
N8 H8 1.0000 .
C1 C2 1.388(6) .
C1 H1 0.9500 .
C2 C3 1.380(7) .
C2 H2A 0.9500 .
C3 C4 1.379(6) .
C3 H3 0.9500 .
C4 C5 1.385(5) .
C4 H4A 0.9500 .
C5 C6 1.513(5) .
C6 H6A 0.9900 .
C6 H6B 0.9900 .
C7 C8 1.518(5) .
C7 H7A 0.9900 .
C7 H7B 0.9900 .
C8 H8A 0.9900 .
C8 H8B 0.9900 .
C9 C10 1.375(5) .
C9 H9 0.9500 .
C10 C11 1.364(6) .
C10 H10 0.9500 .
C11 C12 1.390(6) .
C11 H11 0.9500 .
C12 C13 1.393(5) .
C12 H12 0.9500 .
C13 C14 1.513(5) .
C14 H14A 0.9900 .
C14 H14B 0.9900 .
C15 C16 1.505(6) .
C15 H15A 0.9900 .
C15 H15B 0.9900 .
C16 H16A 0.9900 .
C16 H16B 0.9900 .
C17 C18 1.397(5) .
C17 H17 0.9500 .
C18 C19 1.388(7) .
C18 H18 0.9500 .
C19 C20 1.370(7) .
C19 H19 0.9500 .
C20 C21 1.386(5) .
C20 H20 0.9500 .
C21 C22 1.503(6) .
C22 H22A 0.9900 .
C22 H22B 0.9900 .
C23 C24 1.504(6) .
C23 H23A 0.9900 .
C23 H23B 0.9900 .
C24 H24A 0.9900 .
C24 H24B 0.9900 .
C25 C26 1.383(5) .
C25 H25 0.9500 .
C26 C27 1.381(6) .
C26 H26 0.9500 .
C27 C28 1.379(5) .
C27 H27 0.9500 .
C28 C29 1.390(5) .
C28 H28 0.9500 .
C29 C30 1.508(5) .
C30 H30A 0.9900 .
C30 H30B 0.9900 .
C31 C32 1.514(5) .
C31 H31A 0.9900 .
C31 H31B 0.9900 .
C32 H32A 0.9900 .
C32 H32B 0.9900 .
Cl1B O1B 1.426(5) .
Cl1B O3B 1.430(4) .
Cl1B O4B 1.432(4) .
Cl1B O2B 1.441(4) .
Cl1A O3A 1.425(9) .
Cl1A O2A 1.425(9) .
Cl1A O1A 1.426(9) .
Cl1A O4A 1.427(9) .
Cl2 O8 1.418(3) .
Cl2 O5 1.442(3) .
Cl2 O6 1.443(3) .
Cl2 O7 1.450(3) .
N101 C102 1.142(5) .
C102 C103 1.446(6) .
C103 C108 1.404(15) .
C103 H10D 0.9800 .
C103 H10E 0.9800 .
C103 H10F 0.9800 .
C103 H10G 0.9800 .
C103 H10H 0.9800 .
C103 H10I 0.9800 .
N104 C108 1.131(16) .
N51 C52 1.192(7) .
N51 C52 1.192(7) 2_656
C52 C53 1.441(8) .
C52 C52 1.880(19) 2_656
C53 H53A 0.9800 .
C53 H53B 0.9800 .
C53 H53C 0.9800 .
N91 C92 1.158(8) .
N91 N91 1.76(3) 2_656
C92 C93 1.454(6) .
C93 H93A 0.9800 .
C93 H93B 0.9800 .
C93 H93C 0.9800 .
C43 C38 1.360(12) .
C43 C42 1.398(12) .
C43 H43 0.9500 .
C38 C39 1.432(10) .
C38 H38 0.9500 .
C39 C40 1.414(10) .
C39 H39 0.9500 .
C40 C41 1.364(10) .
C40 H40 0.9500 .
C41 C42 1.408(10) .
C41 H41 0.9500 .
C42 C44 1.502(8) .
C44 H44A 0.9800 .
C44 H44B 0.9800 .
C44 H44C 0.9800 .
N81 C82 1.170(8) .
C82 C83 1.454(9) .
C83 H83A 0.9800 .
C83 H83B 0.9800 .
C83 H83C 0.9800 .
N61 C62 1.170(7) .
N61 N102 1.58(4) .
C62 N102 1.27(3) .
C62 C63 1.451(8) .
C63 H63A 0.9800 .
C63 H63B 0.9800 .
C63 H63C 0.9800 .
C72 N71 1.137(8) .
C72 C105 1.37(6) .
C72 C73 1.451(8) .
C73 C105 0.60(7) .
C73 C104 1.55(4) .
C73 H73A 0.9800 .
C73 H73B 0.9800 .
C73 H73C 0.9801 .
N102 C104 1.181(17) .
C104 C105 1.453(17) .
C105 H10A 0.9800 .
C105 H10B 0.9799 .
C105 H10C 0.9798 .
N103 C106 1.177(18) .
N103 N103 1.38(8) 2_656
C106 C107 1.446(18) .
C107 H10J 0.9799 .
C107 H10K 0.9801 .
C107 H10L 0.9803 .

loop_
_geom_hbond_atom_site_label_D
_geom_hbond_atom_site_label_H
_geom_hbond_atom_site_label_A
_geom_hbond_distance_DH
_geom_hbond_distance_HA
_geom_hbond_distance_DA
_geom_hbond_angle_DHA
_geom_hbond_site_symmetry_A
N2 H2 O1B 1.00 2.21 3.056(5) 140.9 6_566
N4 H4 Cl2 1.00 2.88 3.819(3) 157.1 7_556
N4 H4 O5 1.00 2.35 3.174(4) 138.9 7_556
N4 H4 O6 1.00 2.38 3.232(4) 143.2 7_556
N6 H6 O2B 1.00 2.10 3.024(4) 152.3 5_666
N8 H8 O7 1.00 2.10 3.051(4) 158.2 .
C9 H9 O4B 0.95 2.47 3.188(7) 132.1 6_566
C10 H10 S4 0.95 3.01 3.661(4) 126.8 6_566
C16 H16B O6 0.99 2.57 3.352(4) 136.0 7_556
C17 H17 O7 0.95 2.58 3.507(6) 166.6 .
C25 H25 O2B 0.95 2.51 3.412(5) 158.3 5_666
C30 H30B S3 0.99 2.93 3.530(4) 119.8 .
C31 H31B N101 0.99 2.68 3.301(6) 121.1 7_556
C32 H32B O6 0.99 2.59 3.527(5) 158.5 .

loop_
_geom_torsion_atom_site_label_1
_geom_torsion_atom_site_label_2
_geom_torsion_atom_site_label_3
_geom_torsion_atom_site_label_4
_geom_torsion
_geom_torsion_site_symmetry_1
C5 N1 C1 C2 0.3(5) .
Zn1 N1 C1 C2 -172.4(3) .
N1 C1 C2 C3 0.4(6) .
C1 C2 C3 C4 -1.0(6) .
C2 C3 C4 C5 0.9(7) .
C1 N1 C5 C4 -0.5(6) .
Zn1 N1 C5 C4 173.3(3) .
C1 N1 C5 C6 179.1(3) .
Zn1 N1 C5 C6 -7.2(4) .
C3 C4 C5 N1 -0.1(7) .
C3 C4 C5 C6 -179.6(4) .
C7 N2 C6 C5 -170.2(3) .
Zn1 N2 C6 C5 -46.5(3) .
N1 C5 C6 N2 36.3(5) .
C4 C5 C6 N2 -144.2(4) .
C6 N2 C7 C8 176.4(3) .
Zn1 N2 C7 C8 55.3(3) .
N2 C7 C8 S2 -57.8(3) .
Hg1 S2 C8 C7 -57.3(3) .
Zn1 S2 C8 C7 29.3(3) .
C13 N3 C9 C10 -1.3(5) .
Zn1 N3 C9 C10 175.0(3) .
N3 C9 C10 C11 0.0(6) .
C9 C10 C11 C12 1.2(6) .
C10 C11 C12 C13 -1.1(6) .
C9 N3 C13 C12 1.5(5) .
Zn1 N3 C13 C12 -175.4(3) .
C9 N3 C13 C14 -178.9(3) .
Zn1 N3 C13 C14 4.2(4) .
C11 C12 C13 N3 -0.3(6) .
C11 C12 C13 C14 -179.9(4) .
C15 N4 C14 C13 -169.0(3) .
Zn1 N4 C14 C13 -43.4(3) .
N3 C13 C14 N4 26.3(5) .
C12 C13 C14 N4 -154.1(3) .
C14 N4 C15 C16 172.7(3) .
Zn1 N4 C15 C16 49.9(4) .
N4 C15 C16 S1 -58.8(4) .
Zn1 S1 C16 C15 34.8(3) .
Hg1 S1 C16 C15 -52.8(3) .
C21 N5 C17 C18 -1.3(5) .
Zn2 N5 C17 C18 177.7(3) .
N5 C17 C18 C19 1.3(6) .
C17 C18 C19 C20 -0.4(6) .
C18 C19 C20 C21 -0.4(6) .
C17 N5 C21 C20 0.4(5) .
Zn2 N5 C21 C20 -178.8(3) .
C17 N5 C21 C22 179.6(3) .
Zn2 N5 C21 C22 0.5(4) .
C19 C20 C21 N5 0.5(6) .
C19 C20 C21 C22 -178.7(4) .
C23 N6 C22 C21 -171.8(3) .
Zn2 N6 C22 C21 -44.6(3) .
N5 C21 C22 N6 29.8(4) .
C20 C21 C22 N6 -151.0(3) .
C22 N6 C23 C24 172.5(3) .
Zn2 N6 C23 C24 48.6(3) .
N6 C23 C24 S3 -58.4(4) .
Hg1 S3 C24 C23 -51.5(3) .
Zn2 S3 C24 C23 35.6(3) .
C29 N7 C25 C26 -0.4(5) .
Zn2 N7 C25 C26 -174.9(3) .
N7 C25 C26 C27 -0.3(6) .
C25 C26 C27 C28 0.7(6) .
C26 C27 C28 C29 -0.3(5) .
C25 N7 C29 C28 0.7(5) .
Zn2 N7 C29 C28 176.0(3) .
C25 N7 C29 C30 -178.3(3) .
Zn2 N7 C29 C30 -3.0(3) .
C27 C28 C29 N7 -0.4(5) .
C27 C28 C29 C30 178.6(3) .
C31 N8 C30 C29 -173.1(3) .
Zn2 N8 C30 C29 -49.2(3) .
N7 C29 C30 N8 35.0(4) .
C28 C29 C30 N8 -144.0(3) .
C30 N8 C31 C32 175.2(3) .
Zn2 N8 C31 C32 54.1(3) .
N8 C31 C32 S4 -57.6(3) .
Hg1 S4 C32 C31 -57.9(3) .
Zn2 S4 C32 C31 30.0(3) .
C52 N51 C52 C53 -11(9) 2_656
C42 C43 C38 C39 -5.2(11) .
C43 C38 C39 C40 8.1(11) .
C38 C39 C40 C41 -8.0(12) .
C39 C40 C41 C42 5.0(13) .
C38 C43 C42 C41 1.9(11) .
C38 C43 C42 C44 -179.6(7) .
C40 C41 C42 C43 -1.7(12) .
C40 C41 C42 C44 179.8(7) .
C105 C72 C73 C104 54(5) .
C63 C62 N102 N61 177.0(13) .
N61 N102 C104 C105 73(35) .
N61 N102 C104 C73 4(14) .
C105 C73 C104 N102 151(15) .
C72 C73 C104 N102 96(13) .
C72 C73 C104 C105 -55(7) .
C104 C73 C105 C72 -129(4) .
C72 C73 C105 C104 129(4) .
N71 C72 C105 C73 172(7) .
N71 C72 C105 C104 89(10) .
C73 C72 C105 C104 -83(8) .
C73 C104 C105 C72 82(8) .
N103 N103 C106 C107 -4(31) 2_656
